data_7718029
loop_
_publ_author_name
'Tziotzi, Thomais G.'
'Agapaki, Eleftheria'
'Charkiolakis, Emmanouil K.'
'Gracia, David'
'Ubach I Cervera, Marc'
'Dalgarno, Scott J.'
'Evangelisti, Marco'
'Brechin, Euan K.'
'Milios, Constantinos J.'

_publ_section_title
;
 Dodecanuclear [NiII8Ln<sub>4</sub>] clusters and rings of corner-sharing
 {NiII2Ln<sub>2</sub>} cubanes (Ln = Dy, Gd, Y); magnetic and
 magnetothermal properties.
;
_journal_issue 11
_journal_name_full 'Dalton transactions (Cambridge, England : 2003)'
_journal_page_first 4664
_journal_page_last 4671
_journal_paper_doi 10.1039/d5dt00175g
_journal_volume 54
_journal_year 2025
_chemical_formula_moiety 'C80 H100 N8 Ni8 O36 Y4, 10[H2O]'
_chemical_formula_sum 'C80 H120 N8 Ni8 O46 Y4'
_chemical_formula_weight 2755.15
_space_group_crystal_system monoclinic
_space_group_IT_number 15
_space_group_name_Hall '-C 2yc'
_space_group_name_H-M_alt 'C 1 2/c 1'
_atom_sites_solution_hydrogens mixed
_atom_sites_solution_primary dual
_audit_creation_date 2024-12-13
_audit_creation_method
;
Olex2 1.5
(compiled 2024.01.12 svn.r2f8d729c for OlexSys, GUI svn.r6928)
;
_audit_update_record
;
2024-12-13 deposited with the CCDC.	2025-02-13 downloaded from the CCDC.
;
_cell_angle_alpha 90
_cell_angle_beta 101.3760(10)
_cell_angle_gamma 90
_cell_formula_units_Z 4
_cell_length_a 20.9054(7)
_cell_length_b 19.9035(6)
_cell_length_c 26.4714(8)
_cell_measurement_reflns_used 9962
_cell_measurement_temperature 220(2)
_cell_measurement_theta_max 25.93
_cell_measurement_theta_min 2.19
_cell_volume 10798.1(6)
_computing_cell_refinement 'SAINT Bruker-AXS, Madison WI'
_computing_data_collection 'Bruker APEX2 Bruker-AXS, Madison WI'
_computing_data_reduction 'SAINT Bruker-AXS, Madison WI'
_computing_molecular_graphics 'Olex2 1.5 (Dolomanov et al., 2009)'
_computing_publication_material 'Olex2 1.5 (Dolomanov et al., 2009)'
_computing_structure_refinement 'SHELXL 2014/7 (Sheldrick, 2015)'
_computing_structure_solution 'SHELXT  (Sheldrick, 2015)'
_diffrn_ambient_temperature 220(2)
_diffrn_measured_fraction_theta_full 0.999
_diffrn_measured_fraction_theta_max 0.996
_diffrn_measurement_device_type 'Bruker APEX-II CCD'
_diffrn_measurement_method '\f and \w scans'
_diffrn_radiation_type MoK\a
_diffrn_radiation_wavelength 0.71073
_diffrn_reflns_av_R_equivalents 0.0857
_diffrn_reflns_av_unetI/netI 0.0701
_diffrn_reflns_Laue_measured_fraction_full 0.999
_diffrn_reflns_Laue_measured_fraction_max 0.996
_diffrn_reflns_limit_h_max 28
_diffrn_reflns_limit_h_min -28
_diffrn_reflns_limit_k_max 26
_diffrn_reflns_limit_k_min -26
_diffrn_reflns_limit_l_max 30
_diffrn_reflns_limit_l_min -35
_diffrn_reflns_number 85906
_diffrn_reflns_point_group_measured_fraction_full 0.999
_diffrn_reflns_point_group_measured_fraction_max 0.996
_diffrn_reflns_theta_full 25.242
_diffrn_reflns_theta_max 28.757
_diffrn_reflns_theta_min 2.261
_diffrn_source_current 1.4
_diffrn_source_power 0.07
_diffrn_source_voltage 50.0
_diffrn_standards_number 0
_exptl_absorpt_coefficient_mu 3.571
_exptl_absorpt_correction_T_max 0.7458
_exptl_absorpt_correction_T_min 0.6617
_exptl_absorpt_correction_type multi-scan
_exptl_absorpt_process_details
;
SADABS-2016/2 (Bruker,2016) was used for absorption correction.
wR2(int) was 0.1361 before and 0.0574 after correction.
The Ratio of minimum to maximum transmission is 0.8872.
The \l/2 correction factor is Not present.
;
_exptl_crystal_colour 'clear dark green'
_exptl_crystal_colour_lustre clear
_exptl_crystal_colour_modifier dark
_exptl_crystal_colour_primary green
_exptl_crystal_density_diffrn 1.695
_exptl_crystal_description block
_exptl_crystal_F_000 5616
_exptl_crystal_size_max 0.38
_exptl_crystal_size_mid 0.34
_exptl_crystal_size_min 0.28
_refine_diff_density_max 1.370
_refine_diff_density_min -0.474
_refine_diff_density_rms 0.079
_refine_ls_extinction_method none
_refine_ls_goodness_of_fit_ref 1.009
_refine_ls_hydrogen_treatment constr
_refine_ls_matrix_type full
_refine_ls_number_parameters 678
_refine_ls_number_reflns 13988
_refine_ls_number_restraints 140
_refine_ls_restrained_S_all 1.016
_refine_ls_R_factor_all 0.1236
_refine_ls_R_factor_gt 0.0528
_refine_ls_shift/su_max 0.001
_refine_ls_shift/su_mean 0.000
_refine_ls_structure_factor_coef Fsqd
_refine_ls_weighting_details 'w=1/[\s^2^(Fo^2^)+(0.0456P)^2^+23.4091P] where P=(Fo^2^+2Fc^2^)/3'
_refine_ls_weighting_scheme calc
_refine_ls_wR_factor_gt 0.1107
_refine_ls_wR_factor_ref 0.1348
_reflns_Friedel_coverage 0.000
_reflns_number_gt 7166
_reflns_number_total 13988
_reflns_threshold_expression 'I > 2\s(I)'
_cod_data_source_file d5dt00175g2.cif
_cod_data_source_block 3
_cod_depositor_comments 'Adding full bibliography for 7718028--7718030.cif.'
_cod_database_code 7718029
_shelx_shelxl_version_number 2014/7
_shelx_space_group_comment
;
The symmetry employed for this shelxl refinement is uniquely defined
by the following loop, which should always be used as a source of
symmetry information in preference to the above space-group names.
They are only intended as comments.
;
_shelx_estimated_absorpt_t_max 0.435
_shelx_estimated_absorpt_t_min 0.344
_olex2_refinement_description
;
1. Fixed Uiso
 At 1.2 times of:
  All C(H) groups, All C(H,H) groups, All C(H,H,H,H) groups
 At 1.5 times of:
  All C(H,H,H) groups, All O(H) groups, All O(H,H) groups
2. Restrained distances
 C30-C31 = C29-C31
 1.54 with sigma of 0.02
 N3-C30 = N3-C29
 1.45 with sigma of 0.02
 C34-C32 = C33-C32 = C12-C10 = C11-C10
 1.54 with sigma of 0.02
3. Rigid body (RIGU) restrains
 C1, C2, C3, C4, C5, C6
 with sigma for 1-2 distances of 0.002 and sigma for 1-3 distances of 0.002
 C35, C36, C37, C38, C39, C40
 with sigma for 1-2 distances of 0.002 and sigma for 1-3 distances of 0.002
 C32, O17, O19, C33, O16, O18, C34
 with sigma for 1-2 distances of 0.002 and sigma for 1-3 distances of 0.002
 C29, C31, C30, O13, N3
 with sigma for 1-2 distances of 0.002 and sigma for 1-3 distances of 0.002
4. Others
 Fixed Sof: H31A(0.6) H31B(0.6) H31C(0.4) H31D(0.4) O5(0.5) O7(0.5) O17(0.5)
 O19(0.5) C12(0.5) H12A(0.5) H12B(0.5) H12C(0.5) C29(0.6) H29A(0.6) H29B(0.6)
 C33(0.5) H33A(0.5) H33B(0.5) H33C(0.5) O6(0.5) O8(0.5) O16(0.5) O18(0.5)
 C11(0.5) H11A(0.5) H11B(0.5) H11C(0.5) C30(0.4) H30A(0.4) H30B(0.4) C34(0.5)
 H34A(0.5) H34B(0.5) H34C(0.5)
5.a Rotating group:
 O3(H3A,H3B), O15(H15A,H15B)
5.b Ternary CH refined with riding coordinates:
 O4(H4), O11(H11), O14(H14), O20(H20)
5.c Secondary CH2 refined with riding coordinates:
 C8(H8A,H8B), C9(H9A,H9B), C20(H20A,H20B), C21(H21A,H21B), C31(H31A,H31B),
 C31(H31C,H31D), C42(H42A,H42B), C43(H43A,H43B), C29(H29A,H29B), C30(H30A,H30B)
5.d Me refined with riding coordinates:
 C12(H12A,H12B,H12C), C33(H33A,H33B,H33C), C11(H11A,H11B,H11C), C34(H34A,H34B,
 H34C)
5.e Aromatic/amide H refined with riding coordinates:
 C2(H2), C3(H3), C4(H4A), C5(H5), C7(H7), C14(H14A), C15(H15), C16(H16),
 C17(H17), C19(H19), C23(H23), C24(H24), C25(H25), C26(H26), C28(H28), C36(H36),
  C37(H37), C38(H38), C39(H39), C41(H41)
;
_smtbx_masks_void_probe_radius 1.2
_smtbx_masks_void_truncation_radius 1.2
_olex2_submission_special_instructions 'No special instructions were received'

loop_
_space_group_symop_operation_xyz
'x, y, z'
'-x, y, -z+1/2'
'x+1/2, y+1/2, z'
'-x+1/2, y+1/2, -z+1/2'
'-x, -y, -z'
'x, -y, z-1/2'
'-x+1/2, -y+1/2, -z'
'x+1/2, -y+1/2, z-1/2'

loop_
_atom_site_label
_atom_site_type_symbol
_atom_site_fract_x
_atom_site_fract_y
_atom_site_fract_z
_atom_site_U_iso_or_equiv
_atom_site_adp_type
_atom_site_occupancy
_atom_site_site_symmetry_order
_atom_site_calc_flag
_atom_site_refinement_flags_posn
_atom_site_refinement_flags_adp
_atom_site_refinement_flags_occupancy
_atom_site_disorder_assembly
_atom_site_disorder_group
Y1 Y 0.59138(2) 0.48387(2) 0.78268(2) 0.04497(12) Uani 1 1 d . . . . .
Y2 Y 0.40689(2) 0.67833(2) 0.72551(2) 0.05170(14) Uani 1 1 d . . . . .
Ni1 Ni 0.47304(4) 0.36968(3) 0.80094(3) 0.0621(2) Uani 1 1 d . . . . .
Ni2 Ni 0.28538(3) 0.56844(3) 0.74172(3) 0.0602(2) Uani 1 1 d . . . . .
Ni3 Ni 0.31697(3) 0.59576(4) 0.63284(3) 0.0636(2) Uani 1 1 d . . . . .
Ni4 Ni 0.49726(3) 0.79223(3) 0.80901(4) 0.0854(3) Uani 1 1 d . . . . .
O1 O 0.51005(18) 0.35996(18) 0.87491(13) 0.0701(10) Uani 1 1 d . . . . .
O2 O 0.43736(16) 0.37031(14) 0.72313(12) 0.0559(8) Uani 1 1 d . . . . .
O3 O 0.61341(17) 0.43946(17) 0.86838(12) 0.0645(10) Uani 1 1 d . . . . .
H3A H 0.6263 0.4715 0.8902 0.097 Uiso 1 1 d R U . . .
H3B H 0.5774 0.4254 0.8764 0.097 Uiso 1 1 d R U . . .
O4 O 0.48504(14) 0.47255(14) 0.79578(11) 0.0471(7) Uani 1 1 d . . . . .
H4 H 0.4749 0.4988 0.8250 0.071 Uiso 1 1 calc R U . . .
O9 O 0.26080(17) 0.62206(18) 0.79798(13) 0.0661(10) Uani 1 1 d . . . . .
O10 O 0.30204(15) 0.51486(17) 0.67929(14) 0.0653(10) Uani 1 1 d . . . . .
O11 O 0.38500(14) 0.57911(14) 0.76474(12) 0.0479(8) Uani 1 1 d . . . . .
H11 H 0.4017 0.5769 0.8024 0.072 Uiso 1 1 calc R U . . .
O12 O 0.32590(18) 0.53917(19) 0.57335(14) 0.0761(11) Uani 1 1 d . . . . .
O13 O 0.29768(14) 0.64988(16) 0.69469(13) 0.0572(8) Uani 1 1 d . U . . .
O14 O 0.41153(14) 0.58312(14) 0.67231(12) 0.0497(8) Uani 1 1 d . . . . .
H14 H 0.4453 0.5852 0.6508 0.075 Uiso 1 1 calc R U . . .
O15 O 0.34484(15) 0.72246(16) 0.78532(13) 0.0623(9) Uani 1 1 d . . . . .
H15A H 0.3243 0.6900 0.7972 0.093 Uiso 1 1 d R U . . .
H15B H 0.3711 0.7379 0.8123 0.093 Uiso 1 1 d R U . . .
O20 O 0.48939(14) 0.68937(14) 0.79744(13) 0.0545(8) Uani 1 1 d . . . . .
H20 H 0.4835 0.6629 0.8278 0.082 Uiso 1 1 calc R U . . .
O21 O 0.56677(16) 0.79171(16) 0.76320(17) 0.0772(12) Uani 1 1 d . . . . .
O22 O 0.42760(19) 0.80516(18) 0.84903(16) 0.0829(12) Uani 1 1 d . . . . .
N1 N 0.4428(2) 0.27473(19) 0.79517(16) 0.0588(11) Uani 1 1 d . . . . .
N2 N 0.1934(2) 0.5399(2) 0.71645(18) 0.0637(12) Uani 1 1 d . . . . .
N3 N 0.2294(2) 0.6283(3) 0.5979(2) 0.0908(16) Uani 1 1 d D U . . .
N4 N 0.5278(2) 0.8869(2) 0.8218(2) 0.0828(16) Uani 1 1 d . . . . .
C1 C 0.5070(3) 0.3061(3) 0.9030(2) 0.0680(14) Uani 1 1 d . U . . .
C2 C 0.5359(4) 0.3077(4) 0.9557(2) 0.106(2) Uani 1 1 d . U . . .
H2 H 0.5578 0.3467 0.9698 0.127 Uiso 1 1 calc R U . . .
C3 C 0.5326(4) 0.2529(4) 0.9870(3) 0.121(3) Uani 1 1 d . U . . .
H3 H 0.5541 0.2552 1.0217 0.145 Uiso 1 1 calc R U . . .
C4 C 0.4994(3) 0.1953(4) 0.9700(3) 0.099(2) Uani 1 1 d . U . . .
H4A H 0.4965 0.1593 0.9924 0.119 Uiso 1 1 calc R U . . .
C5 C 0.4717(3) 0.1927(3) 0.9207(2) 0.0816(16) Uani 1 1 d . U . . .
H5 H 0.4491 0.1533 0.9083 0.098 Uiso 1 1 calc R U . . .
C6 C 0.4740(3) 0.2456(3) 0.8857(2) 0.0677(13) Uani 1 1 d . U . . .
C7 C 0.4429(3) 0.2338(3) 0.8314(2) 0.0643(14) Uani 1 1 d . . . . .
H7 H 0.4215 0.1925 0.8232 0.077 Uiso 1 1 calc R U . . .
C8 C 0.4134(3) 0.2549(3) 0.7421(2) 0.0740(17) Uani 1 1 d . . . . .
H8A H 0.3764 0.2247 0.7424 0.089 Uiso 1 1 calc R U . . .
H8B H 0.4456 0.2309 0.7266 0.089 Uiso 1 1 calc R U . . .
C9 C 0.3902(3) 0.3173(2) 0.7106(2) 0.0682(15) Uani 1 1 d . . . . .
H9A H 0.3839 0.3068 0.6738 0.082 Uiso 1 1 calc R U . . .
H9B H 0.3482 0.3320 0.7180 0.082 Uiso 1 1 calc R U . . .
C10 C 0.3285(3) 0.4301(3) 0.8073(2) 0.0650(15) Uani 1 1 d D . . . .
C13 C 0.2039(3) 0.6204(2) 0.8122(2) 0.0597(13) Uani 1 1 d . . . . .
C14 C 0.1963(3) 0.6564(3) 0.8564(2) 0.0794(17) Uani 1 1 d . . . . .
H14A H 0.2318 0.6812 0.8745 0.095 Uiso 1 1 calc R U . . .
C15 C 0.1384(4) 0.6563(3) 0.8743(3) 0.088(2) Uani 1 1 d . . . . .
H15 H 0.1349 0.6815 0.9037 0.106 Uiso 1 1 calc R U . . .
C16 C 0.0854(3) 0.6192(3) 0.8489(3) 0.090(2) Uani 1 1 d . . . . .
H16 H 0.0464 0.6176 0.8615 0.108 Uiso 1 1 calc R U . . .
C17 C 0.0911(3) 0.5858(3) 0.8059(3) 0.0793(18) Uani 1 1 d . . . . .
H17 H 0.0544 0.5624 0.7881 0.095 Uiso 1 1 calc R U . . .
C18 C 0.1485(2) 0.5837(2) 0.7860(2) 0.0633(14) Uani 1 1 d . . . . .
C19 C 0.1466(3) 0.5467(3) 0.7390(2) 0.0660(15) Uani 1 1 d . . . . .
H19 H 0.1069 0.5260 0.7241 0.079 Uiso 1 1 calc R U . . .
C20 C 0.1854(3) 0.5003(3) 0.6681(2) 0.0845(19) Uani 1 1 d . . . . .
H20A H 0.1710 0.5298 0.6384 0.101 Uiso 1 1 calc R U . . .
H20B H 0.1521 0.4656 0.6679 0.101 Uiso 1 1 calc R U . . .
C21 C 0.2498(3) 0.4678(3) 0.6642(3) 0.0816(19) Uani 1 1 d . . . . .
H21A H 0.2571 0.4282 0.6866 0.098 Uiso 1 1 calc R U . . .
H21B H 0.2486 0.4531 0.6287 0.098 Uiso 1 1 calc R U . . .
C22 C 0.2813(3) 0.5326(3) 0.5300(2) 0.0754(16) Uani 1 1 d . . . . .
C23 C 0.2937(3) 0.4858(4) 0.4937(2) 0.096(2) Uani 1 1 d . . . . .
H23 H 0.3323 0.4603 0.5008 0.115 Uiso 1 1 calc R U . . .
C24 C 0.2508(4) 0.4765(4) 0.4478(3) 0.122(3) Uani 1 1 d . . . . .
H24 H 0.2600 0.4437 0.4246 0.146 Uiso 1 1 calc R U . . .
C25 C 0.1949(4) 0.5137(5) 0.4351(3) 0.115(3) Uani 1 1 d . . . . .
H25 H 0.1667 0.5080 0.4030 0.137 Uiso 1 1 calc R U . . .
C26 C 0.1813(3) 0.5589(4) 0.4696(3) 0.100(2) Uani 1 1 d . . . . .
H26 H 0.1424 0.5837 0.4612 0.120 Uiso 1 1 calc R U . . .
C27 C 0.2228(3) 0.5705(3) 0.5175(2) 0.0786(17) Uani 1 1 d . . . . .
C28 C 0.2017(3) 0.6167(4) 0.5518(3) 0.093(2) Uani 1 1 d . . . . .
H28 H 0.1634 0.6410 0.5390 0.112 Uiso 1 1 calc R U . . .
C31 C 0.2456(3) 0.6965(3) 0.6773(2) 0.0783(16) Uani 1 1 d D U . . .
H31A H 0.2628 0.7372 0.6641 0.094 Uiso 0.6 1 calc R U P A 1
H31B H 0.2250 0.7092 0.7061 0.094 Uiso 0.6 1 calc R U P A 1
H31C H 0.2606 0.7415 0.6891 0.094 Uiso 0.4 1 calc R U P B 2
H31D H 0.2092 0.6850 0.6940 0.094 Uiso 0.4 1 calc R U P B 2
C32 C 0.3903(3) 0.7309(3) 0.6024(2) 0.0734(14) Uani 1 1 d D U . . .
C35 C 0.4248(3) 0.8542(3) 0.8814(2) 0.0786(15) Uani 1 1 d . U . . .
C36 C 0.3763(3) 0.8515(3) 0.9113(2) 0.0865(16) Uani 1 1 d . U . . .
H36 H 0.3468 0.8153 0.9070 0.104 Uiso 1 1 calc R U . . .
C37 C 0.3710(4) 0.9012(4) 0.9472(3) 0.1012(19) Uani 1 1 d . U . . .
H37 H 0.3380 0.8986 0.9666 0.121 Uiso 1 1 calc R U . . .
C38 C 0.4143(4) 0.9544(4) 0.9544(3) 0.102(2) Uani 1 1 d . U . . .
H38 H 0.4109 0.9874 0.9791 0.123 Uiso 1 1 calc R U . . .
C39 C 0.4623(3) 0.9597(3) 0.9259(3) 0.0952(18) Uani 1 1 d . U . . .
H39 H 0.4917 0.9960 0.9315 0.114 Uiso 1 1 calc R U . . .
C40 C 0.4679(3) 0.9107(3) 0.8882(3) 0.0791(15) Uani 1 1 d . U . . .
C41 C 0.5158(3) 0.9233(3) 0.8586(3) 0.082(2) Uani 1 1 d . . . . .
H41 H 0.5413 0.9622 0.8666 0.098 Uiso 1 1 calc R U . . .
C42 C 0.5785(3) 0.9052(3) 0.7925(3) 0.096(2) Uani 1 1 d . . . . .
H42A H 0.6097 0.9362 0.8130 0.115 Uiso 1 1 calc R U . . .
H42B H 0.5582 0.9281 0.7606 0.115 Uiso 1 1 calc R U . . .
C43 C 0.6137(3) 0.8432(3) 0.7799(3) 0.095(2) Uani 1 1 d . . . . .
H43A H 0.6378 0.8533 0.7526 0.114 Uiso 1 1 calc R U . . .
H43B H 0.6449 0.8282 0.8104 0.114 Uiso 1 1 calc R U . . .
O5 O 0.3786(3) 0.3878(3) 0.8269(2) 0.0541(16) Uani 0.5 1 d . . P C 1
O7 O 0.3287(3) 0.4590(3) 0.7666(3) 0.0470(15) Uani 0.5 1 d . . P C 1
O17 O 0.3693(3) 0.7023(3) 0.6334(3) 0.0512(15) Uani 0.5 1 d . U P D 1
O19 O 0.4430(3) 0.7727(3) 0.6110(3) 0.0565(16) Uani 0.5 1 d . U P D 1
C12 C 0.2741(6) 0.4296(8) 0.8343(5) 0.098(5) Uani 0.5 1 d D . P C 1
H12A H 0.2858 0.4032 0.8656 0.147 Uiso 0.5 1 calc R U P C 1
H12B H 0.2642 0.4752 0.8430 0.147 Uiso 0.5 1 calc R U P C 1
H12C H 0.2362 0.4099 0.8122 0.147 Uiso 0.5 1 calc R U P C 1
C29 C 0.1953(4) 0.6637(5) 0.6349(4) 0.073(2) Uani 0.6 1 d D U P E 1
H29A H 0.1691 0.6315 0.6501 0.088 Uiso 0.6 1 calc R U P E 1
H29B H 0.1660 0.6980 0.6166 0.088 Uiso 0.6 1 calc R U P E 1
C33 C 0.3638(6) 0.7234(7) 0.5432(4) 0.091(4) Uani 0.5 1 d D U P D 1
H33A H 0.3888 0.7520 0.5246 0.137 Uiso 0.5 1 calc R U P D 1
H33B H 0.3680 0.6770 0.5332 0.137 Uiso 0.5 1 calc R U P D 1
H33C H 0.3182 0.7364 0.5352 0.137 Uiso 0.5 1 calc R U P D 1
O6 O 0.3640(4) 0.4227(4) 0.7804(3) 0.065(2) Uani 0.5 1 d . . P C 2
O8 O 0.2869(4) 0.4864(4) 0.8010(3) 0.074(2) Uani 0.5 1 d . . P C 2
O16 O 0.3492(4) 0.6780(4) 0.5897(4) 0.095(2) Uani 0.5 1 d . U P D 2
O18 O 0.3990(4) 0.7388(4) 0.6518(3) 0.081(2) Uani 0.5 1 d . U P D 2
C11 C 0.3148(9) 0.3854(8) 0.8502(6) 0.117(5) Uani 0.5 1 d D . P C 2
H11A H 0.2816 0.4060 0.8661 0.176 Uiso 0.5 1 calc R U P C 2
H11B H 0.2995 0.3419 0.8362 0.176 Uiso 0.5 1 calc R U P C 2
H11C H 0.3545 0.3796 0.8759 0.176 Uiso 0.5 1 calc R U P C 2
C30 C 0.2200(9) 0.6994(8) 0.6196(5) 0.108(5) Uani 0.4 1 d D U P E 2
H30A H 0.2442 0.7329 0.6038 0.130 Uiso 0.4 1 calc R U P E 2
H30B H 0.1737 0.7118 0.6123 0.130 Uiso 0.4 1 calc R U P E 2
C34 C 0.4113(11) 0.7717(9) 0.5669(6) 0.166(8) Uani 0.5 1 d D U P D 2
H34A H 0.3974 0.7530 0.5326 0.249 Uiso 0.5 1 calc R U P D 2
H34B H 0.3928 0.8162 0.5681 0.249 Uiso 0.5 1 calc R U P D 2
H34C H 0.4586 0.7747 0.5750 0.249 Uiso 0.5 1 calc R U P D 2

loop_
_atom_site_aniso_label
_atom_site_aniso_U_11
_atom_site_aniso_U_22
_atom_site_aniso_U_33
_atom_site_aniso_U_23
_atom_site_aniso_U_13
_atom_site_aniso_U_12
Y1 0.0425(3) 0.0388(2) 0.0522(3) 0.0050(2) 0.0061(2) 0.0041(2)
Y2 0.0354(2) 0.0373(2) 0.0824(4) -0.0009(2) 0.0114(2) 0.0014(2)
Ni1 0.0798(5) 0.0378(3) 0.0648(4) 0.0034(3) 0.0046(4) -0.0083(3)
Ni2 0.0355(3) 0.0544(4) 0.0889(5) -0.0151(4) 0.0077(3) -0.0055(3)
Ni3 0.0447(4) 0.0675(4) 0.0721(5) -0.0104(4) -0.0044(3) 0.0097(3)
Ni4 0.0463(4) 0.0373(4) 0.1707(8) -0.0191(4) 0.0170(5) -0.0033(3)
O1 0.080(3) 0.060(2) 0.071(2) 0.0028(19) 0.014(2) -0.011(2)
O2 0.071(2) 0.0335(17) 0.061(2) -0.0018(15) 0.0064(17) -0.0105(16)
O3 0.067(2) 0.059(2) 0.062(2) 0.0060(17) 0.0015(18) -0.0102(18)
O4 0.0535(19) 0.0406(17) 0.0476(17) -0.0039(14) 0.0112(14) -0.0044(14)
O9 0.055(2) 0.067(2) 0.078(2) -0.0044(19) 0.0148(19) -0.0134(18)
O10 0.0384(18) 0.059(2) 0.095(3) -0.022(2) 0.0066(18) -0.0077(16)
O11 0.0394(17) 0.0416(17) 0.0604(19) -0.0052(15) 0.0044(14) -0.0034(14)
O12 0.066(2) 0.085(3) 0.068(2) -0.018(2) -0.007(2) 0.006(2)
O13 0.0364(16) 0.0562(19) 0.077(2) -0.0086(17) 0.0055(15) 0.0077(14)
O14 0.0384(17) 0.0491(18) 0.0603(19) 0.0030(15) 0.0065(14) 0.0071(14)
O15 0.048(2) 0.057(2) 0.084(2) -0.0174(19) 0.0184(18) -0.0078(17)
O20 0.0391(17) 0.0380(17) 0.088(2) -0.0071(16) 0.0157(16) -0.0031(14)
O21 0.046(2) 0.0326(18) 0.155(4) -0.006(2) 0.024(2) -0.0051(15)
O22 0.074(3) 0.059(2) 0.108(3) -0.017(2) 0.000(2) -0.002(2)
N1 0.075(3) 0.041(2) 0.061(3) -0.003(2) 0.016(2) -0.007(2)
N2 0.046(3) 0.062(3) 0.081(3) -0.008(2) 0.008(2) -0.003(2)
N3 0.056(3) 0.122(4) 0.089(3) -0.010(3) 0.001(3) 0.031(3)
N4 0.064(3) 0.045(3) 0.131(5) -0.011(3) -0.002(3) -0.006(2)
C1 0.070(3) 0.065(3) 0.070(3) 0.014(2) 0.015(2) 0.011(2)
C2 0.134(6) 0.101(4) 0.074(3) 0.019(3) -0.003(3) -0.005(4)
C3 0.147(6) 0.110(4) 0.095(4) 0.039(3) 0.000(4) -0.001(4)
C4 0.108(5) 0.097(4) 0.091(3) 0.033(3) 0.018(3) 0.017(3)
C5 0.075(4) 0.081(3) 0.092(3) 0.031(3) 0.023(3) 0.018(3)
C6 0.062(3) 0.065(3) 0.080(3) 0.019(2) 0.025(2) 0.015(2)
C7 0.065(3) 0.053(3) 0.079(4) 0.011(3) 0.024(3) -0.002(3)
C8 0.094(4) 0.048(3) 0.080(4) -0.007(3) 0.016(3) -0.024(3)
C9 0.093(4) 0.041(3) 0.066(3) -0.005(3) 0.002(3) -0.019(3)
C10 0.065(4) 0.062(4) 0.067(4) -0.010(3) 0.012(3) -0.022(3)
C13 0.063(3) 0.043(3) 0.077(4) 0.014(3) 0.022(3) 0.008(3)
C14 0.081(4) 0.074(4) 0.085(4) 0.011(3) 0.022(4) 0.005(3)
C15 0.096(5) 0.081(5) 0.098(5) 0.021(4) 0.047(4) 0.032(4)
C16 0.080(5) 0.073(4) 0.129(6) 0.022(4) 0.047(5) 0.018(4)
C17 0.068(4) 0.056(4) 0.120(5) 0.017(4) 0.034(4) 0.009(3)
C18 0.048(3) 0.042(3) 0.105(4) 0.012(3) 0.026(3) 0.001(2)
C19 0.045(3) 0.048(3) 0.102(5) 0.008(3) 0.009(3) 0.002(2)
C20 0.049(3) 0.087(4) 0.114(5) -0.022(4) 0.008(3) -0.023(3)
C21 0.052(3) 0.073(4) 0.117(5) -0.040(4) 0.009(3) -0.019(3)
C22 0.071(4) 0.075(4) 0.075(4) -0.005(3) 0.001(3) -0.013(3)
C23 0.096(5) 0.101(5) 0.083(4) -0.025(4) -0.001(4) 0.002(4)
C24 0.123(7) 0.136(7) 0.092(5) -0.034(5) -0.016(5) -0.012(6)
C25 0.101(6) 0.153(8) 0.075(5) -0.016(5) -0.020(4) -0.011(6)
C26 0.081(5) 0.127(6) 0.079(5) -0.002(4) -0.015(4) -0.010(4)
C27 0.059(4) 0.104(5) 0.068(4) 0.003(4) 0.001(3) -0.009(4)
C28 0.056(4) 0.123(6) 0.090(5) -0.007(4) -0.009(3) 0.022(4)
C31 0.053(3) 0.076(3) 0.102(3) -0.002(3) 0.004(2) 0.022(2)
C32 0.070(3) 0.062(3) 0.086(3) 0.006(2) 0.009(2) 0.006(2)
C35 0.071(3) 0.058(3) 0.093(4) -0.010(3) -0.015(3) 0.015(2)
C36 0.079(3) 0.079(3) 0.089(4) -0.005(3) -0.012(3) 0.019(3)
C37 0.096(4) 0.095(4) 0.099(4) -0.016(3) -0.012(3) 0.028(3)
C38 0.099(4) 0.088(4) 0.104(4) -0.018(3) -0.019(3) 0.030(3)
C39 0.091(4) 0.070(3) 0.106(4) -0.020(3) -0.027(3) 0.027(3)
C40 0.071(3) 0.052(3) 0.099(4) -0.011(2) -0.020(3) 0.018(2)
C41 0.067(4) 0.041(3) 0.124(6) -0.003(3) -0.018(4) 0.004(3)
C42 0.074(4) 0.050(4) 0.158(7) -0.008(4) 0.011(4) -0.017(3)
C43 0.062(4) 0.040(3) 0.181(7) -0.006(4) 0.018(4) -0.010(3)
O5 0.052(4) 0.059(4) 0.053(4) 0.011(3) 0.015(3) -0.001(3)
O7 0.037(4) 0.054(4) 0.050(4) 0.001(3) 0.008(3) -0.004(3)
O17 0.043(4) 0.044(4) 0.060(3) -0.009(3) -0.007(3) -0.007(3)
O19 0.054(3) 0.053(3) 0.061(4) 0.009(3) 0.007(3) 0.002(3)
C12 0.064(8) 0.146(14) 0.097(10) 0.039(10) 0.049(8) -0.002(9)
C29 0.043(4) 0.081(6) 0.093(4) 0.005(4) 0.007(3) 0.012(3)
C33 0.086(7) 0.111(9) 0.072(4) 0.005(4) 0.007(4) -0.027(7)
O6 0.058(5) 0.060(5) 0.082(6) -0.013(4) 0.027(5) -0.007(4)
O8 0.066(5) 0.063(5) 0.097(6) -0.001(4) 0.026(4) -0.005(4)
O16 0.099(5) 0.075(4) 0.105(5) 0.015(4) 0.003(4) -0.005(4)
O18 0.084(6) 0.069(5) 0.087(3) 0.009(3) 0.008(3) 0.025(4)
C11 0.147(16) 0.099(12) 0.120(13) 0.017(10) 0.063(12) -0.004(11)
C30 0.091(11) 0.125(6) 0.101(5) -0.004(4) -0.001(5) 0.044(6)
C34 0.26(2) 0.135(11) 0.113(7) 0.005(7) 0.051(8) -0.082(13)

loop_
_atom_type_symbol
_atom_type_description
_atom_type_scat_dispersion_real
_atom_type_scat_dispersion_imag
_atom_type_scat_source
C C 0.0033 0.0016 'International Tables Vol C Tables 4.2.6.8 and 6.1.1.4'
H H 0.0000 0.0000 'International Tables Vol C Tables 4.2.6.8 and 6.1.1.4'
N N 0.0061 0.0033 'International Tables Vol C Tables 4.2.6.8 and 6.1.1.4'
Ni Ni 0.3393 1.1124 'International Tables Vol C Tables 4.2.6.8 and 6.1.1.4'
O O 0.0106 0.0060 'International Tables Vol C Tables 4.2.6.8 and 6.1.1.4'
Y Y -2.7962 3.5667 'International Tables Vol C Tables 4.2.6.8 and 6.1.1.4'

loop_
_geom_angle_atom_site_label_1
_geom_angle_atom_site_label_2
_geom_angle_atom_site_label_3
_geom_angle
_geom_angle_site_symmetry_1
_geom_angle_site_symmetry_3
_geom_angle_publ_flag
O2 Y1 Y2 165.32(8) 2_656 2_656 ?
O2 Y1 O3 72.78(11) 2_656 . ?
O2 Y1 O4 74.33(10) 2_656 2_656 ?
O2 Y1 O10 119.62(11) 2_656 2_656 ?
O2 Y1 O11 144.47(11) 2_656 2_656 ?
O2 Y1 O7 87.8(2) 2_656 2_656 ?
O2 Y1 O6 66.0(2) 2_656 2_656 ?
O3 Y1 Y2 114.80(8) . 2_656 ?
O3 Y1 O6 116.3(2) . 2_656 ?
O4 Y1 Y2 93.33(7) 2_656 2_656 ?
O4 Y1 Y2 97.16(7) . 2_656 ?
O4 Y1 O2 71.06(11) . 2_656 ?
O4 Y1 O3 80.44(11) . . ?
O4 Y1 O3 140.06(11) 2_656 . ?
O4 Y1 O4 67.82(12) . 2_656 ?
O4 Y1 O10 144.88(12) . 2_656 ?
O4 Y1 O11 77.72(10) 2_656 2_656 ?
O4 Y1 O11 117.36(10) . 2_656 ?
O4 Y1 O7 149.44(19) . 2_656 ?
O4 Y1 O6 124.7(2) . 2_656 ?
O4 Y1 O6 68.2(2) 2_656 2_656 ?
O10 Y1 Y2 75.06(8) 2_656 2_656 ?
O10 Y1 O3 72.58(12) 2_656 . ?
O10 Y1 O4 145.38(12) 2_656 2_656 ?
O10 Y1 O11 74.79(11) 2_656 2_656 ?
O10 Y1 O7 64.92(19) 2_656 2_656 ?
O10 Y1 O6 88.0(2) 2_656 2_656 ?
O11 Y1 Y2 33.87(7) 2_656 2_656 ?
O11 Y1 O3 140.66(11) 2_656 . ?
O11 Y1 O6 83.54(19) 2_656 2_656 ?
O14 Y1 Y2 34.72(8) 2_656 2_656 ?
O14 Y1 O2 145.83(12) 2_656 2_656 ?
O14 Y1 O3 81.19(11) 2_656 . ?
O14 Y1 O4 83.28(10) 2_656 . ?
O14 Y1 O4 116.82(10) 2_656 2_656 ?
O14 Y1 O10 70.90(11) 2_656 2_656 ?
O14 Y1 O11 67.71(11) 2_656 2_656 ?
O14 Y1 O7 123.7(2) 2_656 2_656 ?
O14 Y1 O6 147.7(2) 2_656 2_656 ?
O7 Y1 Y2 99.33(17) 2_656 2_656 ?
O7 Y1 O3 114.89(17) 2_656 . ?
O7 Y1 O4 85.64(17) 2_656 2_656 ?
O7 Y1 O11 68.44(18) 2_656 2_656 ?
O6 Y1 Y2 117.30(18) 2_656 2_656 ?
O11 Y2 Ni4 154.28(7) . 2_656 ?
O11 Y2 O13 71.61(11) . . ?
O11 Y2 O14 67.71(11) . . ?
O11 Y2 O15 80.58(11) . . ?
O11 Y2 O20 117.67(10) . 2_656 ?
O11 Y2 O21 146.17(13) . 2_656 ?
O11 Y2 O17 123.89(17) . . ?
O13 Y2 Ni4 132.84(9) . 2_656 ?
O13 Y2 O14 75.58(10) . . ?
O13 Y2 O15 72.62(11) . . ?
O13 Y2 O20 144.24(12) . 2_656 ?
O13 Y2 O17 66.52(18) . . ?
O14 Y2 Ni4 106.76(8) . 2_656 ?
O14 Y2 O15 140.65(11) . . ?
O14 Y2 O20 77.05(11) . 2_656 ?
O14 Y2 O17 66.99(17) . . ?
O15 Y2 Ni4 111.76(8) . 2_656 ?
O15 Y2 O17 118.31(18) . . ?
O20 Y2 Ni4 76.46(8) . 2_656 ?
O20 Y2 Ni4 39.12(7) 2_656 2_656 ?
O20 Y2 O11 83.87(10) . . ?
O20 Y2 O13 145.94(12) . . ?
O20 Y2 O14 116.93(10) . . ?
O20 Y2 O15 140.69(11) 2_656 . ?
O20 Y2 O15 80.48(11) . . ?
O20 Y2 O20 68.38(14) . 2_656 ?
O20 Y2 O21 71.53(12) . 2_656 ?
O20 Y2 O17 147.02(18) . . ?
O20 Y2 O17 81.81(18) 2_656 . ?
O21 Y2 Ni4 38.93(10) 2_656 2_656 ?
O21 Y2 O13 118.01(11) 2_656 . ?
O21 Y2 O14 144.43(13) 2_656 . ?
O21 Y2 O15 72.89(12) 2_656 . ?
O21 Y2 O20 74.83(11) 2_656 2_656 ?
O21 Y2 O17 87.70(19) 2_656 . ?
O17 Y2 Ni4 71.43(16) . 2_656 ?
O18 Y2 Ni4 48.5(2) . 2_656 ?
O18 Y2 O11 148.1(2) . . ?
O18 Y2 O13 85.9(2) . . ?
O18 Y2 O14 85.3(2) . . ?
O18 Y2 O15 114.6(2) . . ?
O18 Y2 O20 124.9(3) . . ?
O18 Y2 O20 69.3(2) . 2_656 ?
O18 Y2 O21 64.6(3) . 2_656 ?
O1 Ni1 Y1 140.37(11) . 2_656 ?
O1 Ni1 O2 95.95(14) . 2_656 ?
O1 Ni1 O2 174.39(14) . . ?
O1 Ni1 O4 97.69(13) . . ?
O1 Ni1 N1 92.26(16) . . ?
O1 Ni1 O5 84.7(2) . . ?
O2 Ni1 Y1 45.21(8) . 2_656 ?
O2 Ni1 Y1 93.64(8) 2_656 2_656 ?
O2 Ni1 O2 82.19(14) . 2_656 ?
O2 Ni1 O4 87.28(11) . . ?
O2 Ni1 O5 170.39(19) 2_656 . ?
O2 Ni1 O5 98.01(19) . . ?
O4 Ni1 Y1 46.17(8) . 2_656 ?
O4 Ni1 O2 81.19(12) . 2_656 ?
O4 Ni1 O5 89.22(19) . . ?
N1 Ni1 Y1 121.74(12) . 2_656 ?
N1 Ni1 O2 105.77(15) . 2_656 ?
N1 Ni1 O2 83.19(15) . . ?
N1 Ni1 O4 167.25(15) . . ?
N1 Ni1 O5 83.8(2) . . ?
O5 Ni1 Y1 79.98(16) . 2_656 ?
O9 Ni2 Y1 139.69(10) . 2_656 ?
O9 Ni2 O10 174.45(14) . . ?
O9 Ni2 O11 96.83(13) . . ?
O9 Ni2 O13 96.35(14) . . ?
O9 Ni2 N2 91.71(17) . . ?
O9 Ni2 O7 115.0(2) . . ?
O9 Ni2 O8 80.7(2) . . ?
O10 Ni2 Y1 45.86(9) . 2_656 ?
O10 Ni2 O11 88.25(12) . . ?
O10 Ni2 O13 82.13(14) . . ?
O10 Ni2 O7 68.61(19) . . ?
O10 Ni2 O8 101.7(2) . . ?
O11 Ni2 Y1 46.96(8) . 2_656 ?
O11 Ni2 O13 81.98(12) . . ?
O11 Ni2 O7 73.02(17) . . ?
O11 Ni2 O8 89.7(2) . . ?
O13 Ni2 Y1 95.04(9) . 2_656 ?
O13 Ni2 O7 141.55(19) . . ?
O13 Ni2 O8 170.8(2) . . ?
N2 Ni2 Y1 122.48(13) . 2_656 ?
N2 Ni2 O10 83.52(16) . . ?
N2 Ni2 O11 168.86(15) . . ?
N2 Ni2 O13 104.21(15) . . ?
N2 Ni2 O7 96.90(19) . . ?
N2 Ni2 O8 84.7(2) . . ?
O7 Ni2 Y1 46.64(17) . 2_656 ?
O8 Ni2 Y1 82.00(19) . 2_656 ?
O10 Ni3 Y1 41.38(8) . 2_656 ?
O10 Ni3 O17 143.52(19) . . ?
O10 Ni3 O16 170.7(2) . . ?
O12 Ni3 Y1 91.20(11) . 2_656 ?
O12 Ni3 O10 94.50(15) . . ?
O12 Ni3 O13 173.62(15) . . ?
O12 Ni3 O14 95.89(14) . . ?
O12 Ni3 N3 92.15(19) . . ?
O12 Ni3 O17 113.4(2) . . ?
O12 Ni3 O16 85.6(3) . . ?
O13 Ni3 Y1 89.60(9) . 2_656 ?
O13 Ni3 O10 81.95(14) . . ?
O13 Ni3 O17 72.1(2) . . ?
O13 Ni3 O16 98.8(3) . . ?
O14 Ni3 Y1 40.48(8) . 2_656 ?
O14 Ni3 O10 81.20(12) . . ?
O14 Ni3 O13 88.83(12) . . ?
O14 Ni3 O17 73.28(17) . . ?
O14 Ni3 O16 89.6(2) . . ?
N3 Ni3 Y1 148.48(17) . 2_656 ?
N3 Ni3 O10 107.10(19) . . ?
N3 Ni3 O13 83.89(18) . . ?
N3 Ni3 O14 167.99(19) . . ?
N3 Ni3 O17 95.3(2) . . ?
N3 Ni3 O16 82.2(3) . . ?
O17 Ni3 Y1 111.94(15) . 2_656 ?
O16 Ni3 Y1 129.4(2) . 2_656 ?
O20 Ni4 Y2 46.32(8) . 2_656 ?
O20 Ni4 O21 80.98(13) . 2_656 ?
O20 Ni4 O19 88.98(19) . 2_656 ?
O21 Ni4 Y2 45.02(9) . 2_656 ?
O21 Ni4 Y2 93.30(10) 2_656 2_656 ?
O21 Ni4 O20 87.29(13) . . ?
O21 Ni4 O21 82.07(14) . 2_656 ?
O21 Ni4 O19 168.55(19) 2_656 2_656 ?
O21 Ni4 O19 103.0(2) . 2_656 ?
O22 Ni4 Y2 142.66(11) . 2_656 ?
O22 Ni4 O20 99.34(14) . . ?
O22 Ni4 O21 94.78(15) . 2_656 ?
O22 Ni4 O21 172.16(15) . . ?
O22 Ni4 N4 91.8(2) . . ?
O22 Ni4 O19 81.4(2) . 2_656 ?
N4 Ni4 Y2 120.52(17) . 2_656 ?
N4 Ni4 O20 166.13(17) . . ?
N4 Ni4 O21 106.48(18) . 2_656 ?
N4 Ni4 O21 82.3(2) . . ?
N4 Ni4 O19 84.5(2) . 2_656 ?
O19 Ni4 Y2 83.57(17) 2_656 2_656 ?
C1 O1 Ni1 126.2(3) . . ?
Ni1 O2 Y1 96.32(12) . 2_656 ?
Ni1 O2 Y1 102.68(12) 2_656 2_656 ?
Ni1 O2 Ni1 97.80(14) . 2_656 ?
C9 O2 Y1 122.6(3) . 2_656 ?
C9 O2 Ni1 122.7(3) . 2_656 ?
C9 O2 Ni1 108.9(3) . . ?
Y1 O3 H3A 109.7 . . ?
Y1 O3 H3B 109.6 . . ?
H3A O3 H3B 104.1 . . ?
Y1 O4 Y1 111.04(12) . 2_656 ?
Y1 O4 H4 115.0 . . ?
Y1 O4 H4 115.0 2_656 . ?
Ni1 O4 Y1 103.72(12) . . ?
Ni1 O4 Y1 94.72(11) . 2_656 ?
Ni1 O4 H4 115.0 . . ?
C13 O9 Ni2 125.7(3) . . ?
Ni2 O10 Y1 95.10(13) . 2_656 ?
Ni2 O10 Ni3 98.19(14) . . ?
Ni3 O10 Y1 102.51(13) . 2_656 ?
C21 O10 Y1 123.8(3) . 2_656 ?
C21 O10 Ni2 108.8(3) . . ?
C21 O10 Ni3 122.3(3) . . ?
Y1 O11 H11 115.3 2_656 . ?
Y2 O11 Y1 111.25(13) . 2_656 ?
Y2 O11 H11 115.3 . . ?
Ni2 O11 Y1 93.71(11) . 2_656 ?
Ni2 O11 Y2 103.44(12) . . ?
Ni2 O11 H11 115.3 . . ?
C22 O12 Ni3 125.6(4) . . ?
Ni2 O13 Y2 101.91(12) . . ?
Ni3 O13 Y2 94.19(12) . . ?
Ni3 O13 Ni2 97.70(13) . . ?
C31 O13 Y2 125.6(3) . . ?
C31 O13 Ni2 121.1(3) . . ?
C31 O13 Ni3 109.7(3) . . ?
Y1 O14 Y2 111.57(13) 2_656 . ?
Y1 O14 H14 115.1 2_656 . ?
Y2 O14 H14 115.1 . . ?
Ni3 O14 Y1 104.20(13) . 2_656 ?
Ni3 O14 Y2 93.21(11) . . ?
Ni3 O14 H14 115.1 . . ?
Y2 O15 H15A 109.7 . . ?
Y2 O15 H15B 109.6 . . ?
H15A O15 H15B 104.1 . . ?
Y2 O20 Y2 110.53(14) . 2_656 ?
Y2 O20 H20 115.2 2_656 . ?
Y2 O20 H20 115.2 . . ?
Ni4 O20 Y2 103.90(13) . . ?
Ni4 O20 Y2 94.56(11) . 2_656 ?
Ni4 O20 H20 115.2 . . ?
Ni4 O21 Y2 102.31(14) 2_656 2_656 ?
Ni4 O21 Y2 96.05(14) . 2_656 ?
Ni4 O21 Ni4 97.93(14) . 2_656 ?
C43 O21 Y2 121.7(3) . 2_656 ?
C43 O21 Ni4 123.5(4) . 2_656 ?
C43 O21 Ni4 109.5(4) . . ?
C35 O22 Ni4 125.4(4) . . ?
C7 N1 Ni1 127.2(4) . . ?
C7 N1 C8 119.4(4) . . ?
C8 N1 Ni1 113.2(3) . . ?
C19 N2 Ni2 127.1(4) . . ?
C19 N2 C20 120.3(5) . . ?
C20 N2 Ni2 112.2(3) . . ?
C28 N3 Ni3 126.5(5) . . ?
C28 N3 C29 122.1(6) . . ?
C28 N3 C30 117.1(7) . . ?
C29 N3 Ni3 111.2(4) . . ?
C30 N3 Ni3 107.2(7) . . ?
C41 N4 Ni4 124.1(5) . . ?
C41 N4 C42 121.9(5) . . ?
C42 N4 Ni4 112.5(4) . . ?
O1 C1 C2 119.0(6) . . ?
O1 C1 C6 125.8(5) . . ?
C2 C1 C6 115.2(6) . . ?
C1 C2 H2 119.5 . . ?
C3 C2 C1 121.1(7) . . ?
C3 C2 H2 119.5 . . ?
C2 C3 H3 118.4 . . ?
C4 C3 C2 123.1(7) . . ?
C4 C3 H3 118.4 . . ?
C3 C4 H4A 121.5 . . ?
C5 C4 C3 116.9(7) . . ?
C5 C4 H4A 121.5 . . ?
C4 C5 H5 118.1 . . ?
C4 C5 C6 123.7(7) . . ?
C6 C5 H5 118.1 . . ?
C1 C6 C7 122.9(5) . . ?
C5 C6 C1 120.0(6) . . ?
C5 C6 C7 117.1(6) . . ?
N1 C7 C6 125.0(5) . . ?
N1 C7 H7 117.5 . . ?
C6 C7 H7 117.5 . . ?
N1 C8 H8A 109.8 . . ?
N1 C8 H8B 109.8 . . ?
N1 C8 C9 109.4(4) . . ?
H8A C8 H8B 108.2 . . ?
C9 C8 H8A 109.8 . . ?
C9 C8 H8B 109.8 . . ?
O2 C9 C8 110.1(4) . . ?
O2 C9 H9A 109.6 . . ?
O2 C9 H9B 109.6 . . ?
C8 C9 H9A 109.6 . . ?
C8 C9 H9B 109.6 . . ?
H9A C9 H9B 108.2 . . ?
O5 C10 C12 115.1(8) . . ?
O7 C10 O5 119.3(7) . . ?
O7 C10 C12 125.0(9) . . ?
O6 C10 O8 119.5(8) . . ?
O6 C10 C11 129.7(10) . . ?
O8 C10 C11 110.7(9) . . ?
O9 C13 C14 118.7(5) . . ?
O9 C13 C18 124.5(5) . . ?
C14 C13 C18 116.8(5) . . ?
C13 C14 H14A 118.9 . . ?
C15 C14 C13 122.2(6) . . ?
C15 C14 H14A 118.9 . . ?
C14 C15 H15 119.9 . . ?
C14 C15 C16 120.2(7) . . ?
C16 C15 H15 119.9 . . ?
C15 C16 H16 120.7 . . ?
C17 C16 C15 118.5(7) . . ?
C17 C16 H16 120.7 . . ?
C16 C17 H17 118.0 . . ?
C16 C17 C18 123.9(7) . . ?
C18 C17 H17 118.0 . . ?
C13 C18 C19 124.3(5) . . ?
C17 C18 C13 118.3(6) . . ?
C17 C18 C19 117.4(5) . . ?
N2 C19 C18 125.3(5) . . ?
N2 C19 H19 117.3 . . ?
C18 C19 H19 117.3 . . ?
N2 C20 H20A 109.7 . . ?
N2 C20 H20B 109.7 . . ?
N2 C20 C21 109.6(4) . . ?
H20A C20 H20B 108.2 . . ?
C21 C20 H20A 109.7 . . ?
C21 C20 H20B 109.7 . . ?
O10 C21 C20 109.9(4) . . ?
O10 C21 H21A 109.7 . . ?
O10 C21 H21B 109.7 . . ?
C20 C21 H21A 109.7 . . ?
C20 C21 H21B 109.7 . . ?
H21A C21 H21B 108.2 . . ?
O12 C22 C23 117.6(6) . . ?
O12 C22 C27 124.9(6) . . ?
C23 C22 C27 117.5(6) . . ?
C22 C23 H23 119.3 . . ?
C24 C23 C22 121.4(7) . . ?
C24 C23 H23 119.3 . . ?
C23 C24 H24 119.3 . . ?
C25 C24 C23 121.5(8) . . ?
C25 C24 H24 119.3 . . ?
C24 C25 H25 120.8 . . ?
C26 C25 C24 118.5(7) . . ?
C26 C25 H25 120.8 . . ?
C25 C26 H26 118.5 . . ?
C25 C26 C27 122.9(7) . . ?
C27 C26 H26 118.5 . . ?
C22 C27 C28 123.8(5) . . ?
C26 C27 C22 118.2(6) . . ?
C26 C27 C28 117.9(6) . . ?
N3 C28 C27 126.4(6) . . ?
N3 C28 H28 116.8 . . ?
C27 C28 H28 116.8 . . ?
O13 C31 H31A 109.8 . . ?
O13 C31 H31B 109.8 . . ?
O13 C31 H31C 108.2 . . ?
O13 C31 H31D 108.2 . . ?
O13 C31 C29 109.2(5) . . ?
O13 C31 C30 116.2(7) . . ?
H31A C31 H31B 108.3 . . ?
H31C C31 H31D 107.4 . . ?
C29 C31 H31A 109.8 . . ?
C29 C31 H31B 109.8 . . ?
C30 C31 H31C 108.2 . . ?
C30 C31 H31D 108.2 . . ?
O17 C32 O19 126.1(7) . . ?
O17 C32 C33 123.9(8) . . ?
O19 C32 C33 109.8(7) . . ?
O16 C32 C34 124.0(10) . . ?
O18 C32 O16 107.6(8) . . ?
O18 C32 C34 128.1(10) . . ?
O22 C35 C36 118.0(6) . . ?
O22 C35 C40 124.2(7) . . ?
C36 C35 C40 117.7(6) . . ?
C35 C36 H36 119.3 . . ?
C37 C36 C35 121.4(7) . . ?
C37 C36 H36 119.3 . . ?
C36 C37 H37 120.0 . . ?
C38 C37 C36 120.0(8) . . ?
C38 C37 H37 120.0 . . ?
C37 C38 H38 119.5 . . ?
C39 C38 C37 120.9(7) . . ?
C39 C38 H38 119.5 . . ?
C38 C39 H39 119.8 . . ?
C38 C39 C40 120.3(7) . . ?
C40 C39 H39 119.8 . . ?
C39 C40 C35 119.6(7) . . ?
C41 C40 C35 124.6(6) . . ?
C41 C40 C39 115.8(6) . . ?
N4 C41 C40 126.2(6) . . ?
N4 C41 H41 116.9 . . ?
C40 C41 H41 116.9 . . ?
N4 C42 H42A 109.6 . . ?
N4 C42 H42B 109.6 . . ?
N4 C42 C43 110.3(5) . . ?
H42A C42 H42B 108.1 . . ?
C43 C42 H42A 109.6 . . ?
C43 C42 H42B 109.6 . . ?
O21 C43 C42 108.7(5) . . ?
O21 C43 H43A 109.9 . . ?
O21 C43 H43B 109.9 . . ?
C42 C43 H43A 109.9 . . ?
C42 C43 H43B 109.9 . . ?
H43A C43 H43B 108.3 . . ?
C10 O5 Ni1 129.7(5) . . ?
Y1 O7 Ni2 85.9(2) 2_656 . ?
C10 O7 Y1 135.2(6) . 2_656 ?
C10 O7 Ni2 127.1(6) . . ?
Ni3 O17 Y2 83.7(2) . . ?
C32 O17 Y2 135.3(6) . . ?
C32 O17 Ni3 132.1(6) . . ?
C32 O19 Ni4 122.5(5) . 2_656 ?
C10 C12 H12A 109.5 . . ?
C10 C12 H12B 109.5 . . ?
C10 C12 H12C 109.5 . . ?
H12A C12 H12B 109.5 . . ?
H12A C12 H12C 109.5 . . ?
H12B C12 H12C 109.5 . . ?
N3 C29 C31 109.7(6) . . ?
N3 C29 H29A 109.7 . . ?
N3 C29 H29B 109.7 . . ?
C31 C29 H29A 109.7 . . ?
C31 C29 H29B 109.7 . . ?
H29A C29 H29B 108.2 . . ?
C32 C33 H33A 109.5 . . ?
C32 C33 H33B 109.5 . . ?
C32 C33 H33C 109.5 . . ?
H33A C33 H33B 109.5 . . ?
H33A C33 H33C 109.5 . . ?
H33B C33 H33C 109.5 . . ?
C10 O6 Y1 139.8(7) . 2_656 ?
C10 O8 Ni2 125.5(5) . . ?
C32 O16 Ni3 134.3(7) . . ?
C32 O18 Y2 140.9(7) . . ?
C10 C11 H11A 109.5 . . ?
C10 C11 H11B 109.5 . . ?
C10 C11 H11C 109.5 . . ?
H11A C11 H11B 109.5 . . ?
H11A C11 H11C 109.5 . . ?
H11B C11 H11C 109.5 . . ?
N3 C30 H30A 110.3 . . ?
N3 C30 H30B 110.3 . . ?
C31 C30 N3 107.0(10) . . ?
C31 C30 H30A 110.3 . . ?
C31 C30 H30B 110.3 . . ?
H30A C30 H30B 108.6 . . ?
C32 C34 H34A 109.5 . . ?
C32 C34 H34B 109.5 . . ?
C32 C34 H34C 109.5 . . ?
H34A C34 H34B 109.5 . . ?
H34A C34 H34C 109.5 . . ?
H34B C34 H34C 109.5 . . ?

loop_
_geom_bond_atom_site_label_1
_geom_bond_atom_site_label_2
_geom_bond_distance
_geom_bond_site_symmetry_2
_geom_bond_publ_flag
Y1 Y2 3.8770(6) 2_656 ?
Y1 O2 2.336(3) 2_656 ?
Y1 O3 2.393(3) . ?
Y1 O4 2.368(3) 2_656 ?
Y1 O4 2.327(3) . ?
Y1 O10 2.340(3) 2_656 ?
Y1 O11 2.379(3) 2_656 ?
Y1 O14 2.314(3) 2_656 ?
Y1 O7 2.367(7) 2_656 ?
Y1 O6 2.398(9) 2_656 ?
Y2 Ni4 3.2730(9) 2_656 ?
Y2 O11 2.318(3) . ?
Y2 O13 2.337(3) . ?
Y2 O14 2.374(3) . ?
Y2 O15 2.402(3) . ?
Y2 O20 2.375(3) 2_656 ?
Y2 O20 2.314(3) . ?
Y2 O21 2.328(3) 2_656 ?
Y2 O17 2.456(7) . ?
Y2 O18 2.270(8) . ?
Ni1 Y1 3.2715(8) 2_656 ?
Ni1 O1 1.968(4) . ?
Ni1 O2 2.048(3) . ?
Ni1 O2 2.094(3) 2_656 ?
Ni1 O4 2.071(3) . ?
Ni1 N1 1.989(4) . ?
Ni1 O5 2.245(7) . ?
Ni2 Y1 3.2474(8) 2_656 ?
Ni2 O9 1.980(4) . ?
Ni2 O10 2.054(3) . ?
Ni2 O11 2.062(3) . ?
Ni2 O13 2.090(3) . ?
Ni2 N2 1.991(4) . ?
Ni2 O7 2.400(7) . ?
Ni2 O8 2.261(8) . ?
Ni3 Y1 3.4556(8) 2_656 ?
Ni3 O10 2.086(4) . ?
Ni3 O12 1.975(4) . ?
Ni3 O13 2.065(3) . ?
Ni3 O14 2.061(3) . ?
Ni3 N3 1.990(5) . ?
Ni3 O17 2.386(7) . ?
Ni3 O16 2.178(9) . ?
Ni4 Y2 3.2730(9) 2_656 ?
Ni4 O20 2.072(3) . ?
Ni4 O21 2.068(4) . ?
Ni4 O21 2.106(4) 2_656 ?
Ni4 O22 1.979(4) . ?
Ni4 N4 1.997(5) . ?
Ni4 O19 2.270(7) 2_656 ?
O1 C1 1.313(6) . ?
O2 Y1 2.336(3) 2_656 ?
O2 Ni1 2.094(3) 2_656 ?
O2 C9 1.437(5) . ?
O3 H3A 0.8678 . ?
O3 H3B 0.8676 . ?
O4 Y1 2.368(3) 2_656 ?
O4 H4 0.9900 . ?
O9 C13 1.317(6) . ?
O10 Y1 2.340(3) 2_656 ?
O10 C21 1.434(5) . ?
O11 Y1 2.379(3) 2_656 ?
O11 H11 0.9900 . ?
O12 C22 1.335(6) . ?
O13 C31 1.435(5) . ?
O14 Y1 2.314(3) 2_656 ?
O14 H14 0.9900 . ?
O15 H15A 0.8676 . ?
O15 H15B 0.8667 . ?
O20 Y2 2.375(3) 2_656 ?
O20 H20 0.9900 . ?
O21 Y2 2.328(3) 2_656 ?
O21 Ni4 2.107(4) 2_656 ?
O21 C43 1.427(6) . ?
O22 C35 1.307(6) . ?
N1 C7 1.258(6) . ?
N1 C8 1.472(6) . ?
N2 C19 1.250(6) . ?
N2 C20 1.484(7) . ?
N3 C28 1.263(7) . ?
N3 C29 1.497(9) . ?
N3 C30 1.556(14) . ?
N4 C41 1.277(8) . ?
N4 C42 1.476(8) . ?
C1 C2 1.407(8) . ?
C1 C6 1.419(8) . ?
C2 H2 0.9400 . ?
C2 C3 1.380(9) . ?
C3 H3 0.9400 . ?
C3 C4 1.369(9) . ?
C4 H4A 0.9400 . ?
C4 C5 1.320(8) . ?
C5 H5 0.9400 . ?
C5 C6 1.411(7) . ?
C6 C7 1.475(7) . ?
C7 H7 0.9400 . ?
C8 H8A 0.9800 . ?
C8 H8B 0.9800 . ?
C8 C9 1.521(7) . ?
C9 H9A 0.9800 . ?
C9 H9B 0.9800 . ?
C10 O5 1.364(9) . ?
C10 O7 1.223(8) . ?
C10 C12 1.455(11) . ?
C10 O6 1.137(8) . ?
C10 O8 1.408(9) . ?
C10 C11 1.514(12) . ?
C13 C14 1.408(8) . ?
C13 C18 1.429(7) . ?
C14 H14A 0.9400 . ?
C14 C15 1.384(8) . ?
C15 H15 0.9400 . ?
C15 C16 1.390(9) . ?
C16 H16 0.9400 . ?
C16 C17 1.344(8) . ?
C17 H17 0.9400 . ?
C17 C18 1.404(8) . ?
C18 C19 1.438(8) . ?
C19 H19 0.9400 . ?
C20 H20A 0.9800 . ?
C20 H20B 0.9800 . ?
C20 C21 1.515(7) . ?
C21 H21A 0.9800 . ?
C21 H21B 0.9800 . ?
C22 C23 1.400(8) . ?
C22 C27 1.419(8) . ?
C23 H23 0.9400 . ?
C23 C24 1.372(9) . ?
C24 H24 0.9400 . ?
C24 C25 1.368(10) . ?
C25 H25 0.9400 . ?
C25 C26 1.352(10) . ?
C26 H26 0.9400 . ?
C26 C27 1.407(8) . ?
C27 C28 1.424(9) . ?
C28 H28 0.9400 . ?
C31 H31A 0.9800 . ?
C31 H31B 0.9800 . ?
C31 H31C 0.9800 . ?
C31 H31D 0.9800 . ?
C31 C29 1.525(9) . ?
C31 C30 1.517(13) . ?
C32 O17 1.154(8) . ?
C32 O19 1.365(8) . ?
C32 C33 1.562(11) . ?
C32 O16 1.357(10) . ?
C32 O18 1.295(9) . ?
C32 C34 1.379(12) . ?
C35 C36 1.407(9) . ?
C35 C40 1.429(8) . ?
C36 H36 0.9400 . ?
C36 C37 1.391(8) . ?
C37 H37 0.9400 . ?
C37 C38 1.382(10) . ?
C38 H38 0.9400 . ?
C38 C39 1.373(10) . ?
C39 H39 0.9400 . ?
C39 C40 1.416(8) . ?
C40 C41 1.412(9) . ?
C41 H41 0.9400 . ?
C42 H42A 0.9800 . ?
C42 H42B 0.9800 . ?
C42 C43 1.508(8) . ?
C43 H43A 0.9800 . ?
C43 H43B 0.9800 . ?
O7 Y1 2.367(7) 2_656 ?
O19 Ni4 2.270(7) 2_656 ?
C12 H12A 0.9700 . ?
C12 H12B 0.9700 . ?
C12 H12C 0.9700 . ?
C29 H29A 0.9800 . ?
C29 H29B 0.9800 . ?
C33 H33A 0.9700 . ?
C33 H33B 0.9700 . ?
C33 H33C 0.9700 . ?
O6 Y1 2.398(9) 2_656 ?
C11 H11A 0.9700 . ?
C11 H11B 0.9700 . ?
C11 H11C 0.9700 . ?
C30 H30A 0.9800 . ?
C30 H30B 0.9800 . ?
C34 H34A 0.9700 . ?
C34 H34B 0.9700 . ?
C34 H34C 0.9700 . ?

loop_
_geom_torsion_atom_site_label_1
_geom_torsion_atom_site_label_2
_geom_torsion_atom_site_label_3
_geom_torsion_atom_site_label_4
_geom_torsion
_geom_torsion_site_symmetry_1
_geom_torsion_site_symmetry_2
_geom_torsion_site_symmetry_3
_geom_torsion_site_symmetry_4
_geom_torsion_publ_flag
Y1 O2 C9 C8 -150.9(3) 2_656 . . . ?
Y1 O10 C21 C20 150.1(4) 2_656 . . . ?
Y2 O13 C31 C29 148.3(5) . . . . ?
Y2 O13 C31 C30 106.8(10) . . . . ?
Y2 O21 C43 C42 -151.7(4) 2_656 . . . ?
Ni1 O1 C1 C2 -179.6(5) . . . . ?
Ni1 O1 C1 C6 -2.9(8) . . . . ?
Ni1 O2 C9 C8 -40.0(5) . . . . ?
Ni1 O2 C9 C8 73.0(5) 2_656 . . . ?
Ni1 N1 C7 C6 -8.7(8) . . . . ?
Ni1 N1 C8 C9 -22.1(6) . . . . ?
Ni2 O9 C13 C14 173.4(4) . . . . ?
Ni2 O9 C13 C18 -5.9(7) . . . . ?
Ni2 O10 C21 C20 40.2(6) . . . . ?
Ni2 O13 C31 C29 -74.9(6) . . . . ?
Ni2 O13 C31 C30 -116.3(10) . . . . ?
Ni2 N2 C19 C18 7.3(8) . . . . ?
Ni2 N2 C20 C21 24.4(6) . . . . ?
Ni3 O10 C21 C20 -73.0(6) . . . . ?
Ni3 O12 C22 C23 -174.7(4) . . . . ?
Ni3 O12 C22 C27 6.7(8) . . . . ?
Ni3 O13 C31 C29 37.6(6) . . . . ?
Ni3 O13 C31 C30 -3.8(11) . . . . ?
Ni3 N3 C28 C27 9.6(11) . . . . ?
Ni3 N3 C29 C31 29.8(9) . . . . ?
Ni3 N3 C30 C31 -42.2(14) . . . . ?
Ni4 O21 C43 C42 -41.1(6) . . . . ?
Ni4 O21 C43 C42 73.1(7) 2_656 . . . ?
Ni4 O22 C35 C36 -172.4(4) . . . . ?
Ni4 O22 C35 C40 7.8(8) . . . . ?
Ni4 N4 C41 C40 -16.0(8) . . . . ?
Ni4 N4 C42 C43 -24.5(7) . . . . ?
O1 C1 C2 C3 178.4(7) . . . . ?
O1 C1 C6 C5 -176.6(5) . . . . ?
O1 C1 C6 C7 5.5(9) . . . . ?
O9 C13 C14 C15 -179.1(5) . . . . ?
O9 C13 C18 C17 179.2(5) . . . . ?
O9 C13 C18 C19 -3.5(8) . . . . ?
O12 C22 C23 C24 -179.2(7) . . . . ?
O12 C22 C27 C26 178.4(6) . . . . ?
O12 C22 C27 C28 -5.5(10) . . . . ?
O13 C31 C29 N3 -44.6(9) . . . . ?
O13 C31 C30 N3 30.1(16) . . . . ?
O22 C35 C36 C37 178.8(5) . . . . ?
O22 C35 C40 C39 -177.3(5) . . . . ?
O22 C35 C40 C41 4.7(9) . . . . ?
N1 C8 C9 O2 41.0(6) . . . . ?
N2 C20 C21 O10 -42.7(7) . . . . ?
N4 C42 C43 O21 43.3(8) . . . . ?
C1 C2 C3 C4 -2.8(13) . . . . ?
C1 C6 C7 N1 0.8(9) . . . . ?
C2 C1 C6 C5 0.2(8) . . . . ?
C2 C1 C6 C7 -177.7(5) . . . . ?
C2 C3 C4 C5 2.4(13) . . . . ?
C3 C4 C5 C6 -0.8(11) . . . . ?
C4 C5 C6 C1 -0.5(9) . . . . ?
C4 C5 C6 C7 177.5(6) . . . . ?
C5 C6 C7 N1 -177.2(5) . . . . ?
C6 C1 C2 C3 1.3(10) . . . . ?
C7 N1 C8 C9 153.6(5) . . . . ?
C8 N1 C7 C6 176.3(5) . . . . ?
C13 C14 C15 C16 1.0(9) . . . . ?
C13 C18 C19 N2 2.9(8) . . . . ?
C14 C13 C18 C17 -0.1(7) . . . . ?
C14 C13 C18 C19 177.1(5) . . . . ?
C14 C15 C16 C17 -2.5(9) . . . . ?
C15 C16 C17 C18 2.7(9) . . . . ?
C16 C17 C18 C13 -1.4(8) . . . . ?
C16 C17 C18 C19 -178.9(5) . . . . ?
C17 C18 C19 N2 -179.9(5) . . . . ?
C18 C13 C14 C15 0.3(8) . . . . ?
C19 N2 C20 C21 -149.3(5) . . . . ?
C20 N2 C19 C18 179.9(5) . . . . ?
C22 C23 C24 C25 1.8(13) . . . . ?
C22 C27 C28 N3 -3.4(12) . . . . ?
C23 C22 C27 C26 -0.2(9) . . . . ?
C23 C22 C27 C28 176.0(7) . . . . ?
C23 C24 C25 C26 -2.3(13) . . . . ?
C24 C25 C26 C27 1.6(13) . . . . ?
C25 C26 C27 C22 -0.4(11) . . . . ?
C25 C26 C27 C28 -176.7(7) . . . . ?
C26 C27 C28 N3 172.7(7) . . . . ?
C27 C22 C23 C24 -0.5(10) . . . . ?
C28 N3 C29 C31 -155.8(7) . . . . ?
C28 N3 C30 C31 168.8(9) . . . . ?
C35 C36 C37 C38 -0.6(9) . . . . ?
C35 C40 C41 N4 -0.1(10) . . . . ?
C36 C35 C40 C39 2.8(8) . . . . ?
C36 C35 C40 C41 -175.1(5) . . . . ?
C36 C37 C38 C39 1.0(10) . . . . ?
C37 C38 C39 C40 0.6(10) . . . . ?
C38 C39 C40 C35 -2.5(9) . . . . ?
C38 C39 C40 C41 175.6(6) . . . . ?
C39 C40 C41 N4 -178.1(5) . . . . ?
C40 C35 C36 C37 -1.3(9) . . . . ?
C41 N4 C42 C43 142.2(6) . . . . ?
C42 N4 C41 C40 178.9(6) . . . . ?
O5 C10 O7 Y1 -18.4(10) . . . 2_656 ?
O5 C10 O7 Ni2 -147.8(5) . . . . ?
O7 C10 O5 Ni1 8.4(9) . . . . ?
O17 C32 O19 Ni4 1.6(10) . . . 2_656 ?
O19 C32 O17 Y2 -12.4(12) . . . . ?
O19 C32 O17 Ni3 -147.1(6) . . . . ?
C12 C10 O5 Ni1 -179.5(8) . . . . ?
C12 C10 O7 Y1 170.3(9) . . . 2_656 ?
C12 C10 O7 Ni2 40.9(11) . . . . ?
C29 N3 C28 C27 -163.8(8) . . . . ?
C33 C32 O17 Y2 163.8(7) . . . . ?
C33 C32 O17 Ni3 29.2(12) . . . . ?
C33 C32 O19 Ni4 -175.0(6) . . . 2_656 ?
O6 C10 O8 Ni2 -1.9(10) . . . . ?
O8 C10 O6 Y1 13.2(13) . . . 2_656 ?
O16 C32 O18 Y2 34.3(12) . . . . ?
O18 C32 O16 Ni3 -16.9(11) . . . . ?
C11 C10 O6 Y1 -170.3(10) . . . 2_656 ?
C11 C10 O8 Ni2 -179.1(8) . . . . ?
C30 N3 C28 C27 151.9(11) . . . . ?
C34 C32 O16 Ni3 169.7(13) . . . . ?
C34 C32 O18 Y2 -152.6(14) . . . . ?

loop_
_smtbx_masks_void_nr
_smtbx_masks_void_average_x
_smtbx_masks_void_average_y
_smtbx_masks_void_average_z
_smtbx_masks_void_volume
_smtbx_masks_void_count_electrons
_smtbx_masks_void_content
1 0.193 -0.193 0.000 956.3 196.3 '20 H2O'
2 -0.948 -0.948 0.500 956.3 196.3 '20 H2O'
